data_4331452
loop_
_publ_author_name
'Koo, H.-J.'
'Ammar, A.'
'Chevalier, B.'
'Whangbo Myunghwan'
'Rodriguez-Carvajal, J.'
'Matar, S.'
'Villeneuve, G.'
'Etourneau, J.'
'Smirnov, A.I.'
'Villesuzanne, A.'
'Menetrier, M.'

_publ_section_title
;
 Investigation of the electronic and structural properties of potassium
 hexaboride, K B6, by transport, magnetic susceptibility, EPR and NMR
 measurements, temperature- dependent crystal structure determination and
 electronic band structure calculations
;
_journal_name_full 'Inorganic Chemistry'
_journal_page_first 4974
_journal_page_last 4987
_journal_paper_doi 10.1021/ic049444c
_journal_volume 43
_journal_year 2004
_chemical_formula_sum 'B5.67 K'
_chemical_name_systematic 'K B5.67'
_space_group_IT_number 221
_symmetry_space_group_name_Hall '-P 4 2 3'
_symmetry_space_group_name_H-M 'P m -3 m'
_cell_angle_alpha 90
_cell_angle_beta 90
_cell_angle_gamma 90
_cell_formula_units_Z 1
_cell_length_a 4.22157
_cell_length_b 4.22157
_cell_length_c 4.22157
_cell_volume 75.235
_citation_journal_id_ASTM INOCAJ
_cod_data_source_file boron4-x_201.cif
_cod_data_source_block B5.67K1
_cod_original_cell_volume 75.23536
_cod_original_formula_sum 'B5.67 K1'
_cod_database_code 4331452

loop_
_symmetry_equiv_pos_as_xyz
x,y,z
-y,x,z
-x,-y,z
y,-x,z
x,-y,-z
y,x,-z
-x,y,-z
-y,-x,-z
z,x,y
-x,z,y
-z,-x,y
x,-z,y
z,-x,-y
x,z,-y
-z,x,-y
-x,-z,-y
y,z,x
y,-z,-x
z,y,-x
-y,z,-x
-z,-y,-x
-y,-z,x
z,-y,x
-z,y,x
-x,-y,-z
y,-x,-z
x,y,-z
-y,x,-z
-x,y,z
-y,-x,z
x,-y,z
y,x,z
-z,-x,-y
x,-z,-y
z,x,-y
-x,z,-y
-z,x,y
-x,-z,y
z,-x,y
x,z,y
-y,-z,-x
-y,z,x
-z,-y,x
y,-z,x
z,y,x
y,z,-x
-z,y,-x
z,-y,-x

loop_
_atom_site_label
_atom_site_type_symbol
_atom_site_fract_x
_atom_site_fract_y
_atom_site_fract_z
_atom_site_occupancy
_atom_site_U_iso_or_equiv
K1 K+1 0.5 0.5 0.5 1 0.0
B1 B 0.30084 0 0 0.9447 0.0
